data_7129574
loop_
_publ_author_name
'Kumar, Rahul'
'Richter, Stefan'
'Maity, Suvendu'
'Sarkar, Pallavi'
'Chrysochos, Nicolas Dr.'
'Pati, Swapan K.'
'Ghosh, Prasanta'
'Schulzke, Carola'
'Jana, Anukul'

_publ_section_title
;
 Activation of O2 Across a C(sp3)-C(sp3) Bond
;
_journal_name_full 'Chemical Communications'
_journal_paper_doi 10.1039/D2CC00110A
_journal_year 2022
_chemical_formula_moiety 'C18 H22 N2'
_chemical_formula_sum 'C18 H22 N2'
_chemical_formula_weight 266.37
_space_group_crystal_system monoclinic
_space_group_IT_number 14
_space_group_name_Hall '-P 2ybc'
_space_group_name_H-M_alt 'P 1 21/c 1'
_atom_sites_solution_hydrogens mixed
_atom_sites_solution_primary dual
_atom_sites_solution_secondary difmap
_audit_creation_method SHELXL-2018/3
_audit_update_record
;
2021-07-20 deposited with the CCDC.	2022-01-14 downloaded from the CCDC.
;
_cell_angle_alpha 90
_cell_angle_beta 108.833(8)
_cell_angle_gamma 90
_cell_formula_units_Z 4
_cell_length_a 16.0877(12)
_cell_length_b 5.7417(4)
_cell_length_c 18.1222(14)
_cell_measurement_reflns_used 5745
_cell_measurement_temperature 293(2)
_cell_measurement_theta_max 27.6220
_cell_measurement_theta_min 3.0870
_cell_volume 1584.3(2)
_computing_cell_refinement 'CrysAlisPro 1.171.39.29d (Rigaku OD, 2017)'
_computing_data_collection 'CrysAlisPro 1.171.39.29d (Rigaku OD, 2017)'
_computing_data_reduction 'CrysAlisPro 1.171.39.29d (Rigaku OD, 2017)'
_computing_molecular_graphics 'Olex2 (Dolomanov et al., 2009)'
_computing_publication_material 'CIFTAB (Sheldrick, 2015)'
_computing_structure_refinement 'SHELXL-2018/3 (Sheldrick, 2015)'
_computing_structure_solution 'ShelXT (Sheldrick, 2015)'
_diffrn_ambient_temperature 293(2)
_diffrn_measured_fraction_theta_full 0.997
_diffrn_measured_fraction_theta_max 0.995
_diffrn_measurement_device_type 'XtaLAB AFC12 (RINC): Kappa single'
_diffrn_measurement_method '\w scans'
_diffrn_radiation_type MoK\a
_diffrn_radiation_wavelength 0.71073
_diffrn_reflns_av_R_equivalents 0.1118
_diffrn_reflns_av_unetI/netI 0.0719
_diffrn_reflns_Laue_measured_fraction_full 0.997
_diffrn_reflns_Laue_measured_fraction_max 0.995
_diffrn_reflns_limit_h_max 19
_diffrn_reflns_limit_h_min -20
_diffrn_reflns_limit_k_max 7
_diffrn_reflns_limit_k_min -6
_diffrn_reflns_limit_l_max 22
_diffrn_reflns_limit_l_min -19
_diffrn_reflns_number 14432
_diffrn_reflns_point_group_measured_fraction_full 0.997
_diffrn_reflns_point_group_measured_fraction_max 0.995
_diffrn_reflns_theta_full 25.242
_diffrn_reflns_theta_max 26.369
_diffrn_reflns_theta_min 3.080
_diffrn_source 'fine-focus sealed X-ray tube'
_exptl_absorpt_coefficient_mu 0.066
_exptl_absorpt_correction_T_max 1.00000
_exptl_absorpt_correction_T_min 0.26035
_exptl_absorpt_correction_type multi-scan
_exptl_absorpt_process_details
;
CrysAlisPro 1.171.39.29d (Rigaku Oxford Diffraction, 2017)
Empirical absorption correction using spherical harmonics,
 implemented in SCALE3 ABSPACK scaling algorithm.
;
_exptl_crystal_colour colourless
_exptl_crystal_density_diffrn 1.117
_exptl_crystal_description block
_exptl_crystal_F_000 576
_exptl_crystal_size_max 0.270
_exptl_crystal_size_mid 0.210
_exptl_crystal_size_min 0.190
_refine_diff_density_max 0.167
_refine_diff_density_min -0.179
_refine_diff_density_rms 0.046
_refine_ls_extinction_method none
_refine_ls_goodness_of_fit_ref 1.055
_refine_ls_hydrogen_treatment mixed
_refine_ls_matrix_type full
_refine_ls_number_parameters 191
_refine_ls_number_reflns 3213
_refine_ls_number_restraints 0
_refine_ls_restrained_S_all 1.055
_refine_ls_R_factor_all 0.0708
_refine_ls_R_factor_gt 0.0593
_refine_ls_shift/su_max 0.000
_refine_ls_shift/su_mean 0.000
_refine_ls_structure_factor_coef Fsqd
_refine_ls_weighting_details 'w=1/[\s^2^(Fo^2^)+(0.0755P)^2^+0.1727P] where P=(Fo^2^+2Fc^2^)/3'
_refine_ls_weighting_scheme calc
_refine_ls_wR_factor_gt 0.1521
_refine_ls_wR_factor_ref 0.1623
_reflns_Friedel_coverage 0.000
_reflns_number_gt 2528
_reflns_number_total 3213
_reflns_threshold_expression 'I > 2\s(I)'
_cod_data_source_file d2cc00110a2.cif
_cod_data_source_block AJ1670R
_cod_original_sg_symbol_H-M 'P 21/c'
_cod_database_code 7129574
_shelx_shelxl_version_number 2018/3
_shelx_space_group_comment
;
The symmetry employed for this shelxl refinement is uniquely defined
by the following loop, which should always be used as a source of
symmetry information in preference to the above space-group names.
They are only intended as comments.
;
_shelx_estimated_absorpt_t_min 0.982
_shelx_estimated_absorpt_t_max 0.988

loop_
_space_group_symop_operation_xyz
'x, y, z'
'-x, y+1/2, -z+1/2'
'-x, -y, -z'
'x, -y-1/2, z-1/2'

loop_
_atom_site_label
_atom_site_type_symbol
_atom_site_fract_x
_atom_site_fract_y
_atom_site_fract_z
_atom_site_U_iso_or_equiv
_atom_site_adp_type
_atom_site_occupancy
_atom_site_site_symmetry_order
_atom_site_calc_flag
_atom_site_refinement_flags_posn
_atom_site_refinement_flags_adp
_atom_site_refinement_flags_occupancy
_atom_site_disorder_assembly
_atom_site_disorder_group
C1 C 0.20844(9) 0.7116(2) 0.65026(8) 0.0468(3) Uani 1 1 d . . . . .
C2 C 0.05366(10) 0.7220(3) 0.58124(10) 0.0654(5) Uani 1 1 d . . . . .
H2A H 0.009273 0.705373 0.530491 0.078 Uiso 1 1 calc R U . . .
H2B H 0.049561 0.878543 0.599926 0.078 Uiso 1 1 calc R U . . .
C3 C 0.03698(10) 0.5492(3) 0.63656(11) 0.0662(5) Uani 1 1 d . . . . .
H3A H -0.022183 0.569070 0.638431 0.079 Uiso 1 1 calc R U . . .
H3B H 0.042028 0.392516 0.618436 0.079 Uiso 1 1 calc R U . . .
C4 C 0.18991(9) 0.5517(2) 0.71207(8) 0.0468(4) Uani 1 1 d . . . . .
C5 C 0.15470(13) 0.8515(4) 0.51792(10) 0.0770(5) Uani 1 1 d . . . . .
H5A H 0.110375 0.829741 0.468176 0.115 Uiso 1 1 calc R U . . .
H5B H 0.211587 0.825071 0.512971 0.115 Uiso 1 1 calc R U . . .
H5C H 0.151594 1.007690 0.535712 0.115 Uiso 1 1 calc R U . . .
C6 C 0.08249(12) 0.4161(3) 0.76850(13) 0.0773(5) Uani 1 1 d . . . . .
H6A H 0.022284 0.429401 0.766405 0.116 Uiso 1 1 calc R U . . .
H6B H 0.120209 0.449427 0.820418 0.116 Uiso 1 1 calc R U . . .
H6C H 0.093464 0.260631 0.754442 0.116 Uiso 1 1 calc R U . . .
C7 C 0.29813(9) 0.6523(2) 0.64490(8) 0.0460(3) Uani 1 1 d . . . . .
C8 C 0.31152(10) 0.4476(3) 0.60997(9) 0.0572(4) Uani 1 1 d . . . . .
H8 H 0.264398 0.348322 0.587743 0.069 Uiso 1 1 calc R U . . .
C9 C 0.39425(12) 0.3887(3) 0.60766(10) 0.0663(5) Uani 1 1 d . . . . .
H9 H 0.402101 0.251084 0.583633 0.080 Uiso 1 1 calc R U . . .
C10 C 0.46520(11) 0.5338(3) 0.64100(10) 0.0671(5) Uani 1 1 d . . . . .
H10 H 0.520884 0.493763 0.640116 0.081 Uiso 1 1 calc R U . . .
C11 C 0.45235(11) 0.7366(3) 0.67517(10) 0.0657(5) Uani 1 1 d . . . . .
H11 H 0.499481 0.836062 0.697181 0.079 Uiso 1 1 calc R U . . .
C12 C 0.36979(10) 0.7952(3) 0.67731(8) 0.0546(4) Uani 1 1 d . . . . .
H12 H 0.362329 0.933599 0.701067 0.066 Uiso 1 1 calc R U . . .
C13 C 0.25502(9) 0.5999(2) 0.79169(8) 0.0469(3) Uani 1 1 d . . . . .
C14 C 0.32047(10) 0.4442(3) 0.82793(9) 0.0596(4) Uani 1 1 d . . . . .
H14 H 0.326124 0.307171 0.802618 0.071 Uiso 1 1 calc R U . . .
C15 C 0.37800(12) 0.4899(4) 0.90178(10) 0.0767(5) Uani 1 1 d . . . . .
H15 H 0.421930 0.383094 0.925573 0.092 Uiso 1 1 calc R U . . .
C16 C 0.37105(13) 0.6889(4) 0.93988(10) 0.0758(5) Uani 1 1 d . . . . .
H16 H 0.409587 0.717391 0.989697 0.091 Uiso 1 1 calc R U . . .
C17 C 0.30690(13) 0.8473(3) 0.90445(10) 0.0721(5) Uani 1 1 d . . . . .
H17 H 0.302191 0.984560 0.930045 0.087 Uiso 1 1 calc R U . . .
C18 C 0.24953(11) 0.8036(3) 0.83120(9) 0.0609(4) Uani 1 1 d . . . . .
H18 H 0.206248 0.912301 0.807635 0.073 Uiso 1 1 calc R U . . .
N1 N 0.14033(8) 0.6872(2) 0.57396(7) 0.0572(4) Uani 1 1 d . . . . .
N2 N 0.09994(8) 0.5811(2) 0.71421(8) 0.0562(4) Uani 1 1 d . . . . .
H4 H 0.1964(9) 0.392(3) 0.6965(9) 0.052(4) Uiso 1 1 d . . . . .
H1 H 0.2092(9) 0.880(3) 0.6683(9) 0.052(4) Uiso 1 1 d . . . . .

loop_
_atom_site_aniso_label
_atom_site_aniso_U_11
_atom_site_aniso_U_22
_atom_site_aniso_U_33
_atom_site_aniso_U_23
_atom_site_aniso_U_13
_atom_site_aniso_U_12
C1 0.0475(8) 0.0457(7) 0.0449(7) -0.0045(6) 0.0116(6) 0.0017(6)
C2 0.0500(9) 0.0756(11) 0.0602(9) -0.0091(8) 0.0033(7) 0.0097(7)
C3 0.0440(8) 0.0759(11) 0.0762(11) -0.0153(9) 0.0159(8) -0.0024(7)
C4 0.0455(7) 0.0434(7) 0.0532(8) -0.0039(6) 0.0184(6) 0.0009(6)
C5 0.0758(12) 0.0952(13) 0.0516(9) 0.0121(9) 0.0090(8) 0.0085(10)
C6 0.0592(10) 0.0837(12) 0.0995(14) 0.0136(10) 0.0402(10) -0.0025(9)
C7 0.0509(8) 0.0478(7) 0.0401(7) 0.0038(6) 0.0158(6) 0.0010(6)
C8 0.0621(9) 0.0536(9) 0.0597(9) -0.0038(7) 0.0248(8) -0.0019(7)
C9 0.0852(12) 0.0585(9) 0.0667(10) 0.0062(8) 0.0406(9) 0.0160(8)
C10 0.0580(9) 0.0889(12) 0.0594(10) 0.0151(9) 0.0258(8) 0.0135(9)
C11 0.0516(9) 0.0875(12) 0.0586(9) -0.0005(8) 0.0186(7) -0.0081(8)
C12 0.0570(9) 0.0589(9) 0.0488(8) -0.0036(6) 0.0183(7) -0.0056(7)
C13 0.0471(7) 0.0497(8) 0.0479(7) 0.0029(6) 0.0209(6) 0.0001(6)
C14 0.0580(9) 0.0648(10) 0.0564(9) 0.0021(7) 0.0191(7) 0.0112(7)
C15 0.0658(11) 0.0990(14) 0.0585(10) 0.0106(10) 0.0106(8) 0.0188(10)
C16 0.0747(11) 0.1020(14) 0.0460(9) -0.0026(9) 0.0131(8) -0.0082(10)
C17 0.0909(13) 0.0744(11) 0.0525(9) -0.0111(8) 0.0249(9) -0.0070(10)
C18 0.0728(10) 0.0565(9) 0.0533(9) -0.0018(7) 0.0205(7) 0.0081(8)
N1 0.0531(7) 0.0670(8) 0.0463(7) -0.0038(6) 0.0090(5) 0.0046(6)
N2 0.0453(7) 0.0624(8) 0.0637(8) -0.0028(6) 0.0214(6) 0.0005(5)

loop_
_atom_type_symbol
_atom_type_description
_atom_type_scat_dispersion_real
_atom_type_scat_dispersion_imag
_atom_type_scat_source
C C 0.0033 0.0016 'International Tables Vol C Tables 4.2.6.8 and 6.1.1.4'
H H 0.0000 0.0000 'International Tables Vol C Tables 4.2.6.8 and 6.1.1.4'
N N 0.0061 0.0033 'International Tables Vol C Tables 4.2.6.8 and 6.1.1.4'

loop_
_geom_angle_atom_site_label_1
_geom_angle_atom_site_label_2
_geom_angle_atom_site_label_3
_geom_angle
_geom_angle_site_symmetry_1
_geom_angle_site_symmetry_3
_geom_angle_publ_flag
N1 C1 C7 110.78(11) . . ?
N1 C1 C4 111.42(11) . . ?
C7 C1 C4 108.83(11) . . ?
N1 C1 H1 108.7(8) . . ?
C7 C1 H1 108.6(8) . . ?
C4 C1 H1 108.3(8) . . ?
N1 C2 C3 110.73(13) . . ?
N1 C2 H2A 109.5 . . ?
C3 C2 H2A 109.5 . . ?
N1 C2 H2B 109.5 . . ?
C3 C2 H2B 109.5 . . ?
H2A C2 H2B 108.1 . . ?
N2 C3 C2 110.19(13) . . ?
N2 C3 H3A 109.6 . . ?
C2 C3 H3A 109.6 . . ?
N2 C3 H3B 109.6 . . ?
C2 C3 H3B 109.6 . . ?
H3A C3 H3B 108.1 . . ?
N2 C4 C13 109.82(11) . . ?
N2 C4 C1 111.84(11) . . ?
C13 C4 C1 110.26(11) . . ?
N2 C4 H4 108.3(9) . . ?
C13 C4 H4 110.1(9) . . ?
C1 C4 H4 106.5(9) . . ?
N1 C5 H5A 109.5 . . ?
N1 C5 H5B 109.5 . . ?
H5A C5 H5B 109.5 . . ?
N1 C5 H5C 109.5 . . ?
H5A C5 H5C 109.5 . . ?
H5B C5 H5C 109.5 . . ?
N2 C6 H6A 109.5 . . ?
N2 C6 H6B 109.5 . . ?
H6A C6 H6B 109.5 . . ?
N2 C6 H6C 109.5 . . ?
H6A C6 H6C 109.5 . . ?
H6B C6 H6C 109.5 . . ?
C12 C7 C8 117.82(13) . . ?
C12 C7 C1 121.35(12) . . ?
C8 C7 C1 120.77(13) . . ?
C7 C8 C9 120.90(15) . . ?
C7 C8 H8 119.6 . . ?
C9 C8 H8 119.6 . . ?
C10 C9 C8 120.25(15) . . ?
C10 C9 H9 119.9 . . ?
C8 C9 H9 119.9 . . ?
C11 C10 C9 119.14(15) . . ?
C11 C10 H10 120.4 . . ?
C9 C10 H10 120.4 . . ?
C10 C11 C12 120.50(16) . . ?
C10 C11 H11 119.8 . . ?
C12 C11 H11 119.8 . . ?
C7 C12 C11 121.39(15) . . ?
C7 C12 H12 119.3 . . ?
C11 C12 H12 119.3 . . ?
C14 C13 C18 117.86(14) . . ?
C14 C13 C4 121.68(13) . . ?
C18 C13 C4 120.46(13) . . ?
C13 C14 C15 120.54(16) . . ?
C13 C14 H14 119.7 . . ?
C15 C14 H14 119.7 . . ?
C16 C15 C14 120.79(17) . . ?
C16 C15 H15 119.6 . . ?
C14 C15 H15 119.6 . . ?
C15 C16 C17 119.57(16) . . ?
C15 C16 H16 120.2 . . ?
C17 C16 H16 120.2 . . ?
C16 C17 C18 120.09(17) . . ?
C16 C17 H17 120.0 . . ?
C18 C17 H17 120.0 . . ?
C17 C18 C13 121.16(16) . . ?
C17 C18 H18 119.4 . . ?
C13 C18 H18 119.4 . . ?
C2 N1 C5 110.25(13) . . ?
C2 N1 C1 110.31(11) . . ?
C5 N1 C1 110.89(13) . . ?
C3 N2 C6 110.20(14) . . ?
C3 N2 C4 110.11(11) . . ?
C6 N2 C4 110.44(12) . . ?

loop_
_geom_bond_atom_site_label_1
_geom_bond_atom_site_label_2
_geom_bond_distance
_geom_bond_site_symmetry_2
_geom_bond_publ_flag
C1 N1 1.4677(18) . ?
C1 C7 1.5159(19) . ?
C1 C4 1.550(2) . ?
C1 H1 1.018(16) . ?
C2 N1 1.456(2) . ?
C2 C3 1.495(3) . ?
C2 H2A 0.9700 . ?
C2 H2B 0.9700 . ?
C3 N2 1.456(2) . ?
C3 H3A 0.9700 . ?
C3 H3B 0.9700 . ?
C4 N2 1.4700(18) . ?
C4 C13 1.510(2) . ?
C4 H4 0.974(16) . ?
C5 N1 1.458(2) . ?
C5 H5A 0.9600 . ?
C5 H5B 0.9600 . ?
C5 H5C 0.9600 . ?
C6 N2 1.457(2) . ?
C6 H6A 0.9600 . ?
C6 H6B 0.9600 . ?
C6 H6C 0.9600 . ?
C7 C12 1.382(2) . ?
C7 C8 1.384(2) . ?
C8 C9 1.387(2) . ?
C8 H8 0.9300 . ?
C9 C10 1.385(3) . ?
C9 H9 0.9300 . ?
C10 C11 1.365(3) . ?
C10 H10 0.9300 . ?
C11 C12 1.383(2) . ?
C11 H11 0.9300 . ?
C12 H12 0.9300 . ?
C13 C14 1.376(2) . ?
C13 C18 1.389(2) . ?
C14 C15 1.384(2) . ?
C14 H14 0.9300 . ?
C15 C16 1.358(3) . ?
C15 H15 0.9300 . ?
C16 C17 1.370(3) . ?
C16 H16 0.9300 . ?
C17 C18 1.373(2) . ?
C17 H17 0.9300 . ?
C18 H18 0.9300 . ?
